data_1516327
loop_
_publ_author_name
'Suh, Hee-Won'
'Guard, Louise M.'
'Hazari, Nilay'

_publ_section_title
;
 A mechanistic study of allene carboxylation with CO2resulting in the
 development of a Pd(ii) pincer complex for the catalytic hydroboration of
 CO2
;
_journal_issue 10
_journal_name_full 'Chemical Science'
_journal_page_first 3859
_journal_paper_doi 10.1039/C4SC01110D
_journal_volume 5
_journal_year 2014
_chemical_formula_moiety 'C42 H64 P2 Pd Si, C5 H12'
_chemical_formula_sum 'C47 H76 P2 Pd Si'
_chemical_formula_weight 837.51
_chemical_name_systematic
;
 ? 
;
_space_group_crystal_system monoclinic
_space_group_IT_number 14
_space_group_name_Hall '-P 2ybc'
_space_group_name_H-M_alt 'P 1 21/c 1'
_symmetry_space_group_name_Hall '-P 2ybc'
_symmetry_space_group_name_H-M 'P 1 21/c 1'
_atom_sites_solution_hydrogens geom
_atom_sites_solution_primary heavy
_atom_sites_solution_secondary difmap
_audit_creation_date 2013-04-16
_audit_creation_method
;
  Olex2 1.2
  (compiled Apr  9 2013 14:10:59, GUI svn.r4458)
;
_cell_angle_alpha 90.00
_cell_angle_beta 102.802(7)
_cell_angle_gamma 90.00
_cell_formula_units_Z 4
_cell_length_a 16.1665(11)
_cell_length_b 10.3002(7)
_cell_length_c 27.3994(19)
_cell_measurement_reflns_used 21810
_cell_measurement_temperature 150
_cell_measurement_theta_max 23.8
_cell_measurement_theta_min 3.0
_cell_volume 4449.1(5)
_computing_cell_refinement
;
CrystalClear-SM Expert 2.0 r12 (Rigaku, 2011)
;
_computing_data_collection
;
CrystalClear-SM Expert 2.0 r12 (Rigaku, 2011)
;
_computing_data_reduction
;
CrystalClear-SM Expert 2.0 r12 (Rigaku, 2011)
;
_computing_molecular_graphics
;
O. V. Dolomanov, L. J. Bourhis, R. J. Gildea, J. A. K. Howard and H. Puschmann,
OLEX2: a complete structure solution, refinement and analysis program.
J. Appl. Cryst. (2009). 42, 339-341.
;
_computing_publication_material
;
O. V. Dolomanov, L. J. Bourhis, R. J. Gildea, J. A. K. Howard and H. Puschmann,
OLEX2: a complete structure solution, refinement and analysis program.
J. Appl. Cryst. (2009). 42, 339-341.
;
_computing_structure_refinement
;
XL, G.M. Sheldrick, Acta Cryst.
(2008). A64, 112-122
;
_computing_structure_solution
;
XS, G.M. Sheldrick, Acta Cryst.
(2008). A64, 112-122
;
_diffrn_ambient_temperature 150
_diffrn_detector 'Image Plate'
_diffrn_detector_area_resol_mean 10.0000
_diffrn_detector_type 'Rigaku IP'
_diffrn_measured_fraction_theta_full 0.996
_diffrn_measured_fraction_theta_max 0.996
_diffrn_measurement_details
;
scan:
    Number of images: 90
               Slice: 20.0000 - 200.0000
         Image width: 2.0000
            Exp time: 70.0000
       Rotation axis: Omega
               Omega: 0.0000
               Kappa: 0.0000
                 Phi: 0.0000
                 XTD: 127.4000
              2theta: -0.0057
scan:
    Number of images: 90
               Slice: 20.0000 - 200.0000
         Image width: 2.0000
            Exp time: 70.0000
       Rotation axis: Omega
               Omega: 0.0000
               Kappa: 54.0000
                 Phi: 120.0000
                 XTD: 127.4000
              2theta: -0.0057
scan:
    Number of images: 90
               Slice: 20.0000 - 200.0000
         Image width: 2.0000
            Exp time: 70.0000
       Rotation axis: Omega
               Omega: 0.0000
               Kappa: 0.0000
                 Phi: 180.0000
                 XTD: 127.4000
              2theta: -0.0057
scan:
    Number of images: 90
               Slice: 20.0000 - 200.0000
         Image width: 2.0000
            Exp time: 70.0000
       Rotation axis: Omega
               Omega: 0.0000
               Kappa: 54.0000
                 Phi: 0.0000
                 XTD: 127.4000
              2theta: -0.0057
scan:
    Number of images: 90
               Slice: 20.0000 - 200.0000
         Image width: 2.0000
            Exp time: 70.0000
       Rotation axis: Omega
               Omega: 0.0000
               Kappa: 54.0000
                 Phi: 240.0000
                 XTD: 127.4000
              2theta: -0.0057
scan:
    Number of images: 90
               Slice: 20.0000 - 200.0000
         Image width: 2.0000
            Exp time: 70.0000
       Rotation axis: Omega
               Omega: 0.0000
               Kappa: 54.0000
                 Phi: 90.0000
                 XTD: 127.4000
              2theta: -0.0057
scan:
    Number of images: 90
               Slice: 20.0000 - 200.0000
         Image width: 2.0000
            Exp time: 70.0000
       Rotation axis: Omega
               Omega: 0.0000
               Kappa: 54.0000
                 Phi: 180.0000
                 XTD: 127.4000
              2theta: -0.0057
;
_diffrn_measurement_device 'four-circle diffractometer'
_diffrn_measurement_device_type 'Rigaku R-AXIS SPIDER IP'
_diffrn_measurement_method '\w scans'
_diffrn_measurement_specimen_support Unknown
_diffrn_orient_matrix_type FS_PROCESS
_diffrn_orient_matrix_UB_11 0.010187
_diffrn_orient_matrix_UB_12 -0.083158
_diffrn_orient_matrix_UB_13 -0.016569
_diffrn_orient_matrix_UB_21 0.057330
_diffrn_orient_matrix_UB_22 -0.007000
_diffrn_orient_matrix_UB_23 0.022892
_diffrn_orient_matrix_UB_31 -0.025164
_diffrn_orient_matrix_UB_32 -0.049613
_diffrn_orient_matrix_UB_33 0.024541
_diffrn_radiation_monochromator graphite
_diffrn_radiation_probe x-ray
_diffrn_radiation_type MoK\a
_diffrn_radiation_wavelength 0.71073
_diffrn_radiation_xray_symbol K-L~3~
_diffrn_reflns_av_R_equivalents 0.1570
_diffrn_reflns_av_unetI/netI 0.1017
_diffrn_reflns_limit_h_max 18
_diffrn_reflns_limit_h_min -17
_diffrn_reflns_limit_k_max 11
_diffrn_reflns_limit_k_min -11
_diffrn_reflns_limit_l_max 31
_diffrn_reflns_limit_l_min -31
_diffrn_reflns_number 37324
_diffrn_reflns_theta_full 23.82
_diffrn_reflns_theta_max 23.82
_diffrn_reflns_theta_min 3.02
_diffrn_source 'sealed X-ray tube'
_diffrn_source_current 40.0
_diffrn_source_power 2.0
_diffrn_source_target Mo
_diffrn_source_voltage 50.0
_exptl_absorpt_coefficient_mu 0.546
_exptl_absorpt_correction_T_max 1.000
_exptl_absorpt_correction_T_min 0.228
_exptl_absorpt_correction_type multi-scan
_exptl_absorpt_process_details 'Jacobson, R (1998) Private Communication'
_exptl_crystal_colour Colorless
_exptl_crystal_colour_primary orange
_exptl_crystal_density_diffrn 1.250
_exptl_crystal_density_method 'not measured'
_exptl_crystal_description Block
_exptl_crystal_F_000 1792
_exptl_crystal_size_max 0.20
_exptl_crystal_size_mid 0.20
_exptl_crystal_size_min 0.20
_refine_diff_density_max 0.645
_refine_diff_density_min -1.200
_refine_diff_density_rms 0.105
_refine_ls_extinction_method none
_refine_ls_goodness_of_fit_ref 1.050
_refine_ls_hydrogen_treatment mixed
_refine_ls_matrix_type full
_refine_ls_number_parameters 495
_refine_ls_number_reflns 6808
_refine_ls_number_restraints 80
_refine_ls_restrained_S_all 1.050
_refine_ls_R_factor_all 0.1038
_refine_ls_R_factor_gt 0.0628
_refine_ls_shift/su_max 0.011
_refine_ls_shift/su_mean 0.000
_refine_ls_structure_factor_coef Fsqd
_refine_ls_weighting_details 'calc w=1/[\s^2^(Fo^2^)+(0.0611P)^2^+1.3362P] where P=(Fo^2^+2Fc^2^)/3'
_refine_ls_weighting_scheme calc
_refine_ls_wR_factor_gt 0.1269
_refine_ls_wR_factor_ref 0.1453
_reflns_number_gt 4558
_reflns_number_total 6808
_reflns_threshold_expression >2sigma(I)
_cod_data_source_file c4sc01110d2.cif
_cod_data_source_block s12103
_cod_depositor_comments
;
The following automatic conversions were performed:

'_exptl_absorpt_correction_type' value 'Multi-scan' changed to
'multi-scan' according to
/usr/data/users/saulius/crontab/automatic-downloads/rss-feeds/RSC/lib/dictionaries/cif_core.dic
dictionary named 'cif_core.dic' version 2.4.2 from 2011-04-26.

Automatic conversion script
Id: cif_fix_values 2281 2013-09-26 08:29:07Z andrius 

 Adding full bibliography for 1516327--1516333.cif.
;
_cod_database_code 1516327
_olex2_refinement_description
;
1. Fixed Uiso
 At 1.2 times of:
  All C(H) groups, All C(H,H) groups
 At 1.5 times of:
  All C(H,H,H) groups
2. Restrained distances
 C44-C45 \\sim C45-C46
 with sigma of 0.02
 C45-C46 \\sim C46-C47
 with sigma of 0.02
 C45-C44 \\sim C44-C43
 with sigma of 0.02
 C43A-C44A \\sim C44A-C45A
 with sigma of 0.02
 C44A-C45A \\sim C45A-C46A
 with sigma of 0.02
 C45A-C46A \\sim C46A-C47A
 with sigma of 0.02
3. Rigid bond restraints
 C43, C44, C45, C46, C47
 with sigma for 1-2 distances of 0.01 and sigma for 1-3 distances of 0.01
 C43A, C44A, C45A, C46A, C47A
 with sigma for 1-2 distances of 0.01 and sigma for 1-3 distances of 0.01
 C43, C46, C44, C47, C45
 with sigma for 1-2 distances of 0.01 and sigma for 1-3 distances of 0.01
4. Uiso/Uaniso restraints and constraints
C43 \\sim C44 \\sim C45 \\sim C46 \\sim C47: within 1.7A with sigma of 0.04 and sigma for terminal atoms of 0.08
C47A \\sim C46A \\sim C45A \\sim C44A \\sim C43A: within 1.7A with sigma of 0.04 and sigma for terminal atoms of 0.08
C43 \\sim C46 \\sim C44 \\sim C47 \\sim C45: within 1.7A with sigma of 0.04 and sigma for terminal atoms of 0.08
Uanis(C43A) \\sim Ueq: with sigma of 0.1 and sigma for terminal atoms of 0.2
Uanis(C43A) = Uanis(C44A) = Uanis(C45A)
Uanis(C47) = Uanis(C46)
5. Others
 1-1*Sof(C43)=1-1*Sof(H43D)=1-1*Sof(H43E)=1-1*Sof(H43F)=1-1*Sof(C46)=1-1*
 Sof(H46C)=1-1*Sof(H46D)=1-1*Sof(C44)=1-1*Sof(H44C)=1-1*Sof(H44D)=1-1*Sof(C47)=
 1-1*Sof(H47D)=1-1*Sof(H47E)=1-1*Sof(H47F)=1-1*Sof(C45)=1-1*Sof(H45C)=1-1*
 Sof(H45D)=1*Sof(C44A)=1*Sof(H44A)=1*Sof(H44B)=1*Sof(C47A)=1*Sof(H47A)=1*
 Sof(H47B)=1*Sof(H47C)=1*Sof(C46A)=1*Sof(H46A)=1*Sof(H46B)=1*Sof(C43A)=1*
 Sof(H43A)=1*Sof(H43B)=1*Sof(H43C)=1*Sof(C45A)=1*Sof(H45A)=1*Sof(H45B)
6.a Ternary CH refined with riding coordinates:
 C12(H12), C6(H6), C37(H37), C31(H31)
6.b Secondary CH2 refined with riding coordinates:
 C1(H1A,H1B), C7(H7A,H7B), C17(H17A,H17B), C11(H11A,H11B), C14(H14A,H14B),
 C38(H38A,H38B), C13(H13A,H13B), C32(H32A,H32B), C39(H39A,H39B), C42(H42A,H42B),
  C9(H9A,H9B), C10(H10A,H10B), C8(H8A,H8B), C41(H41A,H41B), C34(H34A,H34B),
 C36(H36A,H36B), C33(H33A,H33B), C35(H35A,H35B), C15(H15A,H15B), C16(H16A,H16B),
  C40(H40A,H40B), C46(H46C,H46D), C44(H44C,H44D), C45(H45C,H45D), C44A(H44A,
 H44B), C46A(H46A,H46B), C45A(H45A,H45B)
6.c Aromatic/amide H refined with riding coordinates:
 C21(H21), C19(H19), C29(H29), C28(H28), C26(H26), C22(H22), C27(H27), C2(H2),
 C20(H20)
6.d Idealised Me refined as rotating group:
 C24(H24A,H24B,H24C), C4(H4A,H4B,H4C), C5(H5A,H5B,H5C), C43(H43D,H43E,H43F),
 C47(H47D,H47E,H47F), C47A(H47A,H47B,H47C), C43A(H43A,H43B,H43C)
;

loop_
_space_group_symop_id
_space_group_symop_operation_xyz
1 'x, y, z'
2 '-x, y+1/2, -z+1/2'
3 '-x, -y, -z'
4 'x, -y-1/2, z-1/2'

loop_
_atom_site_label
_atom_site_type_symbol
_atom_site_fract_x
_atom_site_fract_y
_atom_site_fract_z
_atom_site_U_iso_or_equiv
_atom_site_adp_type
_atom_site_occupancy
_atom_site_symmetry_multiplicity
_atom_site_calc_flag
_atom_site_refinement_flags
_atom_site_disorder_assembly
_atom_site_disorder_group
Pd1 Pd 0.25261(3) 0.45664(4) 0.857904(18) 0.02706(17) Uani 1 1 d . . .
P2 P 0.25716(10) 0.47608(16) 0.77591(6) 0.0296(4) Uani 1 1 d . . .
Si2 Si 0.28736(11) 0.67645(16) 0.86062(7) 0.0294(4) Uani 1 1 d . . .
P1 P 0.20378(10) 0.50654(15) 0.92856(6) 0.0288(4) Uani 1 1 d . . .
C1 C 0.2457(4) 0.2421(6) 0.8581(2) 0.0374(16) Uani 1 1 d . . .
H1A H 0.1881 0.2128 0.8567 0.045 Uiso 1 1 calc R . .
H1B H 0.2653 0.2056 0.8301 0.045 Uiso 1 1 calc R . .
C12 C 0.0991(3) 0.4393(5) 0.9306(2) 0.0276(15) Uani 1 1 d . . .
H12 H 0.0798 0.4828 0.9579 0.033 Uiso 1 1 calc R . .
C6 C 0.2712(4) 0.4676(6) 0.9904(2) 0.0308(15) Uani 1 1 d . . .
H6 H 0.2801 0.3735 0.9907 0.037 Uiso 1 1 calc R . .
C18 C 0.1817(4) 0.6813(6) 0.9297(2) 0.0288(15) Uani 1 1 d . . .
C7 C 0.3593(4) 0.5295(7) 0.9956(3) 0.0458(18) Uani 1 1 d . . .
H7A H 0.3831 0.5031 0.9676 0.055 Uiso 1 1 calc R . .
H7B H 0.3537 0.6233 0.9947 0.055 Uiso 1 1 calc R . .
C17 C 0.0349(4) 0.4686(6) 0.8822(3) 0.0418(18) Uani 1 1 d . . .
H17A H 0.0532 0.4278 0.8545 0.050 Uiso 1 1 calc R . .
H17B H 0.0328 0.5616 0.8765 0.050 Uiso 1 1 calc R . .
C11 C 0.2356(4) 0.4989(7) 1.0365(2) 0.0396(17) Uani 1 1 d . . .
H11A H 0.1813 0.4562 1.0335 0.047 Uiso 1 1 calc R . .
H11B H 0.2266 0.5918 1.0381 0.047 Uiso 1 1 calc R . .
C21 C 0.1505(5) 0.9469(7) 0.9271(3) 0.051(2) Uani 1 1 d . . .
H21 H 0.1401 1.0357 0.9261 0.061 Uiso 1 1 calc R . .
C14 C 0.0121(4) 0.2445(6) 0.9429(3) 0.0414(18) Uani 1 1 d . . .
H14A H -0.0053 0.2841 0.9711 0.050 Uiso 1 1 calc R . .
H14B H 0.0142 0.1512 0.9480 0.050 Uiso 1 1 calc R . .
C38 C 0.0838(4) 0.5066(7) 0.7393(3) 0.0426(18) Uani 1 1 d . . .
H38A H 0.0950 0.5966 0.7326 0.051 Uiso 1 1 calc R . .
H38B H 0.0781 0.5008 0.7737 0.051 Uiso 1 1 calc R . .
C13 C 0.0996(4) 0.2932(6) 0.9406(2) 0.0357(16) Uani 1 1 d . . .
H13A H 0.1191 0.2478 0.9143 0.043 Uiso 1 1 calc R . .
H13B H 0.1389 0.2745 0.9721 0.043 Uiso 1 1 calc R . .
C37 C 0.1587(4) 0.4235(6) 0.7328(2) 0.0309(15) Uani 1 1 d . . .
H37 H 0.1660 0.4365 0.6986 0.037 Uiso 1 1 calc R . .
C19 C 0.1301(4) 0.7360(6) 0.9587(2) 0.0380(17) Uani 1 1 d . . .
H19 H 0.1068 0.6829 0.9796 0.046 Uiso 1 1 calc R . .
C25 C 0.2693(4) 0.7402(6) 0.7940(2) 0.0313(15) Uani 1 1 d . . .
C23 C 0.2191(4) 0.7601(6) 0.8988(2) 0.0281(15) Uani 1 1 d . . .
C29 C 0.2558(4) 0.6837(6) 0.7067(2) 0.0336(16) Uani 1 1 d . . .
H29 H 0.2502 0.6207 0.6819 0.040 Uiso 1 1 calc R . .
C32 C 0.4296(4) 0.4414(7) 0.7858(3) 0.0454(19) Uani 1 1 d . . .
H32A H 0.4303 0.4400 0.8213 0.054 Uiso 1 1 calc R . .
H32B H 0.4360 0.5309 0.7762 0.054 Uiso 1 1 calc R . .
C28 C 0.2571(4) 0.8133(6) 0.6943(2) 0.0372(17) Uani 1 1 d . . .
H28 H 0.2537 0.8376 0.6612 0.045 Uiso 1 1 calc R . .
C39 C 0.0006(4) 0.4645(7) 0.7045(3) 0.053(2) Uani 1 1 d . . .
H39A H -0.0456 0.5169 0.7111 0.063 Uiso 1 1 calc R . .
H39B H 0.0040 0.4789 0.6700 0.063 Uiso 1 1 calc R . .
C24 C 0.3991(4) 0.7276(6) 0.8887(2) 0.0384(17) Uani 1 1 d . . .
H24A H 0.4120 0.7095 0.9239 0.058 Uiso 1 1 calc R . .
H24B H 0.4051 0.8189 0.8835 0.058 Uiso 1 1 calc R . .
H24C H 0.4375 0.6804 0.8730 0.058 Uiso 1 1 calc R . .
C42 C 0.1393(4) 0.2800(6) 0.7386(3) 0.0420(18) Uani 1 1 d . . .
H42A H 0.1362 0.2631 0.7730 0.050 Uiso 1 1 calc R . .
H42B H 0.1851 0.2280 0.7312 0.050 Uiso 1 1 calc R . .
C26 C 0.2702(4) 0.8714(6) 0.7805(3) 0.0397(17) Uani 1 1 d . . .
H26 H 0.2754 0.9351 0.8051 0.048 Uiso 1 1 calc R . .
C30 C 0.2629(4) 0.6464(6) 0.7568(2) 0.0320(16) Uani 1 1 d . . .
C22 C 0.2036(4) 0.8939(6) 0.8989(3) 0.0410(17) Uani 1 1 d . . .
H22 H 0.2293 0.9483 0.8796 0.049 Uiso 1 1 calc R . .
C31 C 0.3445(4) 0.3893(7) 0.7566(2) 0.0385(17) Uani 1 1 d . . .
H31 H 0.3415 0.3000 0.7684 0.046 Uiso 1 1 calc R . .
C9 C 0.3827(5) 0.5159(7) 1.0895(3) 0.055(2) Uani 1 1 d . . .
H9A H 0.3777 0.6090 1.0935 0.066 Uiso 1 1 calc R . .
H9B H 0.4212 0.4827 1.1191 0.066 Uiso 1 1 calc R . .
C27 C 0.2636(4) 0.9073(7) 0.7312(3) 0.0426(18) Uani 1 1 d . . .
H27 H 0.2634 0.9947 0.7227 0.051 Uiso 1 1 calc R . .
C10 C 0.2966(4) 0.4539(7) 1.0847(2) 0.0477(19) Uani 1 1 d . . .
H10A H 0.2737 0.4773 1.1134 0.057 Uiso 1 1 calc R . .
H10B H 0.3022 0.3602 1.0843 0.057 Uiso 1 1 calc R . .
C3 C 0.3823(4) 0.1756(7) 0.9168(3) 0.0473(19) Uani 1 1 d . . .
C2 C 0.3008(4) 0.2068(6) 0.9047(3) 0.0413(18) Uani 1 1 d . . .
H2 H 0.2743 0.2056 0.9316 0.050 Uiso 1 1 calc R . .
C8 C 0.4187(4) 0.4890(8) 1.0443(3) 0.055(2) Uani 1 1 d . . .
H8A H 0.4305 0.3969 1.0429 0.066 Uiso 1 1 calc R . .
H8B H 0.4720 0.5352 1.0477 0.066 Uiso 1 1 calc R . .
C20 C 0.1128(4) 0.8673(7) 0.9571(3) 0.0476(19) Uani 1 1 d . . .
H20 H 0.0765 0.9021 0.9757 0.057 Uiso 1 1 calc R . .
C41 C 0.0551(4) 0.2393(7) 0.7035(3) 0.057(2) Uani 1 1 d . . .
H41A H 0.0600 0.2474 0.6690 0.068 Uiso 1 1 calc R . .
H41B H 0.0434 0.1491 0.7095 0.068 Uiso 1 1 calc R . .
C34 C 0.5025(4) 0.3473(9) 0.7226(3) 0.063(2) Uani 1 1 d . . .
H34A H 0.5480 0.2901 0.7183 0.076 Uiso 1 1 calc R . .
H34B H 0.5120 0.4315 0.7090 0.076 Uiso 1 1 calc R . .
C36 C 0.3443(4) 0.3772(8) 0.7025(3) 0.061(2) Uani 1 1 d . . .
H36A H 0.3483 0.4630 0.6886 0.073 Uiso 1 1 calc R . .
H36B H 0.2913 0.3385 0.6851 0.073 Uiso 1 1 calc R . .
C33 C 0.5047(4) 0.3609(9) 0.7761(3) 0.065(2) Uani 1 1 d . . .
H33A H 0.5574 0.4023 0.7925 0.078 Uiso 1 1 calc R . .
H33B H 0.5033 0.2753 0.7907 0.078 Uiso 1 1 calc R . .
C35 C 0.4188(4) 0.2934(8) 0.6942(3) 0.063(2) Uani 1 1 d . . .
H35A H 0.4121 0.2053 0.7052 0.075 Uiso 1 1 calc R . .
H35B H 0.4185 0.2907 0.6588 0.075 Uiso 1 1 calc R . .
C15 C -0.0527(4) 0.2761(7) 0.8950(3) 0.055(2) Uani 1 1 d . . .
H15A H -0.0389 0.2284 0.8673 0.066 Uiso 1 1 calc R . .
H15B H -0.1086 0.2489 0.8985 0.066 Uiso 1 1 calc R . .
C4 C 0.4347(5) 0.1641(8) 0.8778(3) 0.068(3) Uani 1 1 d . . .
H4A H 0.3981 0.1682 0.8451 0.103 Uiso 1 1 calc R . .
H4B H 0.4644 0.0828 0.8818 0.103 Uiso 1 1 calc R . .
H4C H 0.4748 0.2341 0.8818 0.103 Uiso 1 1 calc R . .
C16 C -0.0539(4) 0.4198(7) 0.8838(3) 0.058(2) Uani 1 1 d . . .
H16A H -0.0746 0.4668 0.9094 0.070 Uiso 1 1 calc R . .
H16B H -0.0923 0.4364 0.8519 0.070 Uiso 1 1 calc R . .
C40 C -0.0175(4) 0.3230(8) 0.7119(3) 0.067(3) Uani 1 1 d . . .
H40A H -0.0694 0.2979 0.6885 0.080 Uiso 1 1 calc R . .
H40B H -0.0255 0.3096 0.7456 0.080 Uiso 1 1 calc R . .
C5 C 0.4288(5) 0.1471(9) 0.9690(3) 0.084(3) Uani 1 1 d . . .
H5A H 0.4753 0.2066 0.9785 0.126 Uiso 1 1 calc R . .
H5B H 0.4501 0.0598 0.9708 0.126 Uiso 1 1 calc R . .
H5C H 0.3910 0.1565 0.9912 0.126 Uiso 1 1 calc R . .
C43 C 0.1274(11) 1.2103(16) 1.0841(6) 0.067(5) Uani 0.515(12) 1 d PDU A 1
H43D H 0.1536 1.2233 1.1188 0.100 Uiso 0.515(12) 1 calc PR A 1
H43E H 0.0700 1.2412 1.0776 0.100 Uiso 0.515(12) 1 calc PR A 1
H43F H 0.1585 1.2571 1.0637 0.100 Uiso 0.515(12) 1 calc PR A 1
C46 C 0.2419(13) 0.9740(16) 1.0888(7) 0.071(4) Uani 0.515(12) 1 d PDU A 1
H46C H 0.1945 0.9156 1.0879 0.085 Uiso 0.515(12) 1 calc PR A 1
H46D H 0.2647 0.9965 1.1235 0.085 Uiso 0.515(12) 1 calc PR A 1
C44 C 0.1277(15) 1.0760(19) 1.0727(10) 0.088(7) Uani 0.515(12) 1 d PDU A 1
H44C H 0.0849 1.0519 1.0433 0.105 Uiso 0.515(12) 1 calc PR A 1
H44D H 0.1245 1.0204 1.1007 0.105 Uiso 0.515(12) 1 calc PR A 1
C47 C 0.3056(12) 0.9057(18) 1.0707(7) 0.071(4) Uani 0.515(12) 1 d PDU A 1
H47D H 0.3260 0.9591 1.0471 0.106 Uiso 0.515(12) 1 calc PR A 1
H47E H 0.2819 0.8272 1.0545 0.106 Uiso 0.515(12) 1 calc PR A 1
H47F H 0.3517 0.8847 1.0982 0.106 Uiso 0.515(12) 1 calc PR A 1
C45 C 0.2116(12) 1.0850(16) 1.0634(7) 0.069(5) Uani 0.515(12) 1 d PDU A 1
H45C H 0.2118 1.0802 1.0281 0.083 Uiso 0.515(12) 1 calc PR A 1
H45D H 0.2416 1.1621 1.0781 0.083 Uiso 0.515(12) 1 calc PR A 1
C44A C 0.1956(11) 1.009(2) 1.0922(7) 0.068(4) Uani 0.485(12) 1 d PDU A 2
H44A H 0.2201 1.0015 1.1278 0.082 Uiso 0.485(12) 1 calc PR A 2
H44B H 0.1669 0.9285 1.0809 0.082 Uiso 0.485(12) 1 calc PR A 2
C47A C 0.3355(11) 0.8955(17) 1.0363(7) 0.073(6) Uani 0.485(12) 1 d PDU A 2
H47A H 0.3316 0.9598 1.0106 0.110 Uiso 0.485(12) 1 calc PR A 2
H47B H 0.2871 0.8392 1.0284 0.110 Uiso 0.485(12) 1 calc PR A 2
H47C H 0.3863 0.8455 1.0386 0.110 Uiso 0.485(12) 1 calc PR A 2
C46A C 0.3378(13) 0.958(3) 1.0829(9) 0.114(9) Uani 0.485(12) 1 d PDU A 2
H46A H 0.3871 1.0133 1.0932 0.137 Uiso 0.485(12) 1 calc PR A 2
H46B H 0.3346 0.8967 1.1094 0.137 Uiso 0.485(12) 1 calc PR A 2
C43A C 0.1337(16) 1.117(2) 1.0836(10) 0.068(4) Uani 0.485(12) 1 d PDU A 2
H43A H 0.1206 1.1394 1.0487 0.102 Uiso 0.485(12) 1 calc PR A 2
H43B H 0.1575 1.1909 1.1030 0.102 Uiso 0.485(12) 1 calc PR A 2
H43C H 0.0829 1.0903 1.0934 0.102 Uiso 0.485(12) 1 calc PR A 2
C45A C 0.2600(10) 1.031(2) 1.0666(7) 0.068(4) Uani 0.485(12) 1 d PDU A 2
H45A H 0.2742 1.1227 1.0692 0.082 Uiso 0.485(12) 1 calc PR A 2
H45B H 0.2376 1.0123 1.0315 0.082 Uiso 0.485(12) 1 calc PR A 2

loop_
_atom_site_aniso_label
_atom_site_aniso_U_11
_atom_site_aniso_U_22
_atom_site_aniso_U_33
_atom_site_aniso_U_23
_atom_site_aniso_U_13
_atom_site_aniso_U_12
Pd1 0.0232(3) 0.0252(3) 0.0321(3) -0.0001(2) 0.0045(2) 0.0010(2)
P2 0.0228(9) 0.0297(9) 0.0358(10) -0.0029(8) 0.0053(7) -0.0006(7)
Si2 0.0252(9) 0.0276(9) 0.0349(11) -0.0013(8) 0.0059(8) -0.0010(8)
P1 0.0253(9) 0.0257(9) 0.0348(10) 0.0017(7) 0.0052(8) 0.0022(7)
C1 0.049(4) 0.038(4) 0.027(4) -0.001(3) 0.011(3) -0.006(4)
C12 0.022(3) 0.022(3) 0.038(4) 0.002(3) 0.004(3) 0.000(3)
C6 0.028(3) 0.030(4) 0.034(4) -0.001(3) 0.006(3) 0.005(3)
C18 0.025(3) 0.022(3) 0.039(4) -0.001(3) 0.005(3) -0.002(3)
C7 0.028(4) 0.062(5) 0.045(4) 0.005(4) 0.004(3) -0.004(4)
C17 0.027(4) 0.038(4) 0.057(5) 0.003(4) 0.002(3) -0.009(3)
C11 0.036(4) 0.047(4) 0.033(4) -0.001(3) 0.001(3) 0.000(3)
C21 0.063(5) 0.029(4) 0.061(5) 0.004(4) 0.014(4) -0.001(4)
C14 0.031(4) 0.034(4) 0.061(5) 0.012(4) 0.014(3) 0.000(3)
C38 0.023(4) 0.058(5) 0.044(4) -0.001(4) 0.002(3) -0.002(3)
C13 0.031(4) 0.035(4) 0.043(4) 0.006(3) 0.011(3) -0.001(3)
C37 0.026(3) 0.033(4) 0.035(4) -0.003(3) 0.007(3) 0.000(3)
C19 0.039(4) 0.034(4) 0.048(5) 0.003(3) 0.023(3) 0.002(3)
C25 0.023(3) 0.027(4) 0.042(4) 0.007(3) 0.001(3) -0.004(3)
C23 0.021(3) 0.025(3) 0.036(4) -0.003(3) 0.001(3) -0.002(3)
C29 0.030(4) 0.041(4) 0.030(4) -0.002(3) 0.007(3) 0.000(3)
C32 0.027(4) 0.062(5) 0.047(5) -0.017(4) 0.008(3) 0.002(3)
C28 0.031(4) 0.043(4) 0.038(4) 0.014(3) 0.008(3) -0.002(3)
C39 0.026(4) 0.067(5) 0.060(5) -0.001(4) 0.000(4) -0.008(4)
C24 0.034(4) 0.044(4) 0.036(4) -0.001(3) 0.004(3) -0.001(3)
C42 0.033(4) 0.045(4) 0.046(5) -0.009(3) 0.003(3) -0.015(3)
C26 0.036(4) 0.039(4) 0.046(5) 0.001(3) 0.013(3) -0.004(3)
C30 0.020(3) 0.041(4) 0.037(4) -0.001(3) 0.009(3) -0.008(3)
C22 0.049(4) 0.029(4) 0.048(5) 0.006(3) 0.019(4) -0.002(3)
C31 0.028(4) 0.044(4) 0.046(5) -0.010(4) 0.014(3) 0.006(3)
C9 0.055(5) 0.061(5) 0.041(5) 0.008(4) -0.009(4) 0.002(4)
C27 0.040(4) 0.035(4) 0.053(5) 0.012(4) 0.009(4) -0.001(3)
C10 0.058(5) 0.051(5) 0.033(4) 0.000(4) 0.008(4) -0.003(4)
C3 0.038(4) 0.039(4) 0.062(5) 0.008(4) 0.004(4) 0.000(3)
C2 0.044(5) 0.026(4) 0.050(5) -0.001(3) 0.003(4) -0.005(3)
C8 0.038(4) 0.072(5) 0.047(5) 0.013(4) -0.007(4) -0.002(4)
C20 0.056(5) 0.037(4) 0.056(5) -0.008(4) 0.024(4) 0.002(4)
C41 0.052(5) 0.052(5) 0.058(5) -0.003(4) -0.005(4) -0.019(4)
C34 0.033(4) 0.099(7) 0.058(6) -0.021(5) 0.010(4) 0.006(4)
C36 0.039(4) 0.096(7) 0.049(5) -0.014(5) 0.012(4) 0.008(4)
C33 0.033(4) 0.097(7) 0.062(6) -0.026(5) 0.007(4) 0.007(4)
C35 0.045(5) 0.096(7) 0.049(5) -0.021(5) 0.016(4) 0.016(4)
C15 0.032(4) 0.058(5) 0.074(6) 0.009(4) 0.008(4) -0.018(4)
C4 0.048(5) 0.082(6) 0.077(6) 0.032(5) 0.020(5) 0.016(4)
C16 0.034(4) 0.055(5) 0.079(6) 0.018(4) -0.003(4) -0.007(4)
C40 0.032(4) 0.093(7) 0.066(6) 0.006(5) -0.011(4) -0.023(4)
C5 0.073(6) 0.102(8) 0.065(6) 0.020(5) -0.012(5) 0.029(6)
C43 0.064(11) 0.067(10) 0.070(13) 0.026(9) 0.018(9) -0.006(9)
C46 0.113(13) 0.068(9) 0.037(8) 0.015(7) 0.028(8) -0.025(7)
C44 0.111(12) 0.092(12) 0.061(16) -0.023(11) 0.023(12) -0.032(11)
C47 0.113(13) 0.068(9) 0.037(8) 0.015(7) 0.028(8) -0.025(7)
C45 0.084(11) 0.068(10) 0.049(11) -0.007(8) 0.003(10) -0.020(8)
C44A 0.069(8) 0.086(10) 0.040(7) -0.010(7) -0.010(6) 0.016(7)
C47A 0.061(12) 0.061(12) 0.103(15) 0.020(10) 0.029(11) 0.012(9)
C46A 0.052(11) 0.18(2) 0.099(16) -0.012(15) -0.009(12) 0.017(13)
C43A 0.069(8) 0.086(10) 0.040(7) -0.010(7) -0.010(6) 0.016(7)
C45A 0.069(8) 0.086(10) 0.040(7) -0.010(7) -0.010(6) 0.016(7)

loop_
_atom_type_symbol
_atom_type_description
_atom_type_scat_dispersion_real
_atom_type_scat_dispersion_imag
_atom_type_scat_source
C C 0.0033 0.0016 'International Tables Vol C Tables 4.2.6.8 and 6.1.1.4'
H H 0.0000 0.0000 'International Tables Vol C Tables 4.2.6.8 and 6.1.1.4'
P P 0.1023 0.0942 'International Tables Vol C Tables 4.2.6.8 and 6.1.1.4'
Pd Pd -0.9988 1.0072 'International Tables Vol C Tables 4.2.6.8 and 6.1.1.4'
Si Si 0.0817 0.0704 'International Tables Vol C Tables 4.2.6.8 and 6.1.1.4'

loop_
_geom_angle_atom_site_label_1
_geom_angle_atom_site_label_2
_geom_angle_atom_site_label_3
_geom_angle
P2 Pd1 Si2 83.43(6)
P2 Pd1 P1 154.52(6)
P1 Pd1 Si2 83.19(6)
C1 Pd1 P2 95.96(17)
C1 Pd1 Si2 169.23(18)
C1 Pd1 P1 101.14(17)
C37 P2 Pd1 113.3(2)
C37 P2 C31 106.3(3)
C30 P2 Pd1 112.4(2)
C30 P2 C37 100.9(3)
C30 P2 C31 106.9(3)
C31 P2 Pd1 115.8(2)
C25 Si2 Pd1 108.7(2)
C23 Si2 Pd1 107.1(2)
C23 Si2 C25 113.0(3)
C24 Si2 Pd1 119.3(2)
C24 Si2 C25 103.1(3)
C24 Si2 C23 105.8(3)
C12 P1 Pd1 115.5(2)
C12 P1 C6 104.5(3)
C6 P1 Pd1 118.7(2)
C18 P1 Pd1 109.7(2)
C18 P1 C12 100.6(3)
C18 P1 C6 106.0(3)
C2 C1 Pd1 103.5(4)
C17 C12 P1 110.6(4)
C17 C12 C13 109.1(5)
C13 C12 P1 114.1(4)
C7 C6 P1 110.0(4)
C11 C6 P1 117.2(4)
C11 C6 C7 110.2(5)
C19 C18 P1 123.4(5)
C19 C18 C23 120.2(6)
C23 C18 P1 116.4(5)
C8 C7 C6 111.1(6)
C12 C17 C16 111.9(6)
C6 C11 C10 111.0(5)
C22 C21 C20 120.2(7)
C13 C14 C15 111.4(5)
C37 C38 C39 112.3(6)
C14 C13 C12 111.5(5)
C38 C37 P2 110.8(4)
C38 C37 C42 110.2(5)
C42 C37 P2 112.8(4)
C20 C19 C18 121.5(6)
C26 C25 Si2 125.3(5)
C30 C25 Si2 115.7(5)
C30 C25 C26 118.7(6)
C18 C23 Si2 117.0(4)
C22 C23 Si2 125.1(5)
C22 C23 C18 117.9(6)
C28 C29 C30 120.2(6)
C31 C32 C33 111.9(5)
C29 C28 C27 119.9(6)
C40 C39 C38 111.2(6)
C37 C42 C41 111.9(5)
C27 C26 C25 120.8(7)
C25 C30 P2 117.0(5)
C25 C30 C29 120.2(6)
C29 C30 P2 122.7(5)
C21 C22 C23 121.3(6)
C32 C31 P2 109.7(4)
C36 C31 P2 119.6(5)
C36 C31 C32 110.8(5)
C8 C9 C10 111.6(6)
C26 C27 C28 120.2(6)
C9 C10 C11 110.5(6)
C2 C3 C4 121.7(7)
C2 C3 C5 123.3(7)
C5 C3 C4 114.9(7)
C3 C2 C1 132.2(7)
C9 C8 C7 112.7(6)
C19 C20 C21 118.9(7)
C40 C41 C42 111.0(6)
C33 C34 C35 111.8(6)
C31 C36 C35 111.4(6)
C34 C33 C32 112.3(6)
C34 C35 C36 111.0(6)
C16 C15 C14 111.1(6)
C15 C16 C17 111.0(6)
C39 C40 C41 110.5(6)
C45 C46 C47 116(2)
C43 C44 C45 91.5(17)
C46 C45 C44 96(2)
C45A C44A C43A 111(2)
C47A C46A C45A 96.3(18)
C44A C45A C46A 117(2)

loop_
_geom_bond_atom_site_label_1
_geom_bond_atom_site_label_2
_geom_bond_distance
Pd1 P2 2.2729(18)
Pd1 Si2 2.3300(18)
Pd1 P1 2.3048(17)
Pd1 C1 2.213(6)
P2 C37 1.841(6)
P2 C30 1.839(6)
P2 C31 1.846(6)
Si2 C25 1.901(6)
Si2 C23 1.889(6)
Si2 C24 1.876(6)
P1 C12 1.841(6)
P1 C6 1.844(6)
P1 C18 1.836(6)
C1 C2 1.432(8)
C12 C17 1.522(8)
C12 C13 1.529(7)
C6 C7 1.536(8)
C6 C11 1.534(8)
C18 C19 1.391(8)
C18 C23 1.402(8)
C7 C8 1.520(9)
C17 C16 1.531(9)
C11 C10 1.535(9)
C21 C22 1.389(9)
C21 C20 1.392(9)
C14 C13 1.515(8)
C14 C15 1.522(9)
C38 C37 1.525(8)
C38 C39 1.530(9)
C37 C42 1.526(8)
C19 C20 1.380(9)
C25 C26 1.402(8)
C25 C30 1.392(8)
C23 C22 1.401(8)
C29 C28 1.379(8)
C29 C30 1.404(8)
C32 C31 1.528(8)
C32 C33 1.541(9)
C28 C27 1.387(9)
C39 C40 1.509(10)
C42 C41 1.541(8)
C26 C27 1.383(9)
C31 C36 1.485(9)
C9 C10 1.511(9)
C9 C8 1.507(10)
C3 C2 1.326(9)
C3 C4 1.507(10)
C3 C5 1.489(10)
C41 C40 1.514(10)
C34 C33 1.464(9)
C34 C35 1.510(9)
C36 C35 1.540(9)
C15 C16 1.511(9)
C43 C44 1.418(17)
C46 C47 1.424(16)
C46 C45 1.370(16)
C44 C45 1.438(19)
C44A C43A 1.476(19)
C44A C45A 1.397(19)
C47A C46A 1.422(19)
C46A C45A 1.449(19)
